data_4305447
loop_
_publ_author_name
'Bhaskar Reddy Aluri'
'Markus K. Kindermann'
'Peter G. Jones'
'Ina Dix'
'Joachim Heinicke'

_publ_contact_author
;
        Peter G. Jones
        Institut f\"ur Anorganische und Analytische Chemie
        Technische Universit\"at Braunschweig
        Postfach 3329
        38023 Braunschweig
        Germany
;
_publ_contact_author_email p.jones@tu-bs.de
_publ_contact_author_fax '049 531 391-5387'
_publ_contact_author_phone '049 531 391-5382'
_publ_section_title
;
Bulky N-Substituted 1,3-Benzazaphospholes: Access via Pd-Catalyzed C-N and
C-P Cross Coupling, Lithiation, and Conversion to Novel
P=C-PtBu2 Hybrid Ligands
;
_journal_name_full 'Inorganic Chemistry'
_journal_page_first 6900
_journal_page_last 6912
_journal_paper_doi 10.1021/ic800430f
_journal_volume 47
_journal_year 2008
_chemical_formula_sum 'C32 H76 Cl4 Li4 O4 P4'
_chemical_formula_weight 818.37
_chemical_name_systematic
;
 ?
;
_space_group_IT_number 70
_symmetry_cell_setting orthorhombic
_symmetry_space_group_name_Hall '-F 2uv 2vw'
_symmetry_space_group_name_H-M 'F d d d :2'
_atom_sites_solution_hydrogens geom
_atom_sites_solution_primary direct
_atom_sites_solution_secondary difmap
_audit_creation_method SHELXL-97
_cell_angle_alpha 90.00
_cell_angle_beta 90.00
_cell_angle_gamma 90.00
_cell_formula_units_Z 8
_cell_length_a 13.7123(4)
_cell_length_b 26.3955(8)
_cell_length_c 26.7143(8)
_cell_measurement_reflns_used 9567
_cell_measurement_temperature 100(2)
_cell_measurement_theta_max 69.75
_cell_measurement_theta_min 3.99
_cell_volume 9669.1(5)
_computing_cell_refinement 'Bruker PROTEUM'
_computing_data_collection 'Bruker PROTEUM'
_computing_data_reduction 'Bruker SAINT'
_computing_molecular_graphics 'Siemens XP'
_computing_publication_material SHELXL
_computing_structure_refinement 'SHELXL-97 (Sheldrick, 1997)'
_computing_structure_solution 'SHELXS-97 (Sheldrick, 1990)'
_diffrn_ambient_temperature 100(2)
_diffrn_detector_area_resol_mean 5.602
_diffrn_measured_fraction_theta_full 0.987
_diffrn_measured_fraction_theta_max 0.987
_diffrn_measurement_device_type 'Bruker SMART 6000 CCD area detector'
_diffrn_measurement_method 'phi and omega scans'
_diffrn_radiation_monochromator graphite
_diffrn_radiation_source 'fine-focus sealed tube'
_diffrn_radiation_type CuK\a
_diffrn_radiation_wavelength 1.54178
_diffrn_reflns_av_R_equivalents 0.0355
_diffrn_reflns_av_sigmaI/netI 0.0130
_diffrn_reflns_limit_h_max 15
_diffrn_reflns_limit_h_min -16
_diffrn_reflns_limit_k_max 32
_diffrn_reflns_limit_k_min -31
_diffrn_reflns_limit_l_max 32
_diffrn_reflns_limit_l_min -32
_diffrn_reflns_number 39203
_diffrn_reflns_theta_full 69.74
_diffrn_reflns_theta_max 69.74
_diffrn_reflns_theta_min 3.99
_exptl_absorpt_coefficient_mu 3.694
_exptl_absorpt_correction_T_max 0.7533
_exptl_absorpt_correction_T_min 0.6176
_exptl_absorpt_correction_type multi-scan
_exptl_absorpt_process_details SADABS
_exptl_crystal_colour colourless
_exptl_crystal_density_diffrn 1.124
_exptl_crystal_density_meas ?
_exptl_crystal_density_method .
_exptl_crystal_description prism
_exptl_crystal_F_000 3520
_exptl_crystal_size_max 0.25
_exptl_crystal_size_mid 0.12
_exptl_crystal_size_min 0.09
_refine_diff_density_max 0.325
_refine_diff_density_min -0.218
_refine_diff_density_rms 0.039
_refine_ls_extinction_method none
_refine_ls_goodness_of_fit_ref 1.079
_refine_ls_hydrogen_treatment 'PH free, rigid methyls'
_refine_ls_matrix_type full
_refine_ls_number_parameters 119
_refine_ls_number_reflns 2262
_refine_ls_number_restraints 0
_refine_ls_restrained_S_all 1.079
_refine_ls_R_factor_all 0.0253
_refine_ls_R_factor_gt 0.0244
_refine_ls_shift/su_max 0.003
_refine_ls_shift/su_mean 0.000
_refine_ls_structure_factor_coef Fsqd
_refine_ls_weighting_details 'calc w=1/[\s^2^(Fo^2^)+(0.0394P)^2^+9.4787P] where P=(Fo^2^+2Fc^2^)/3'
_refine_ls_weighting_scheme calc
_refine_ls_wR_factor_gt 0.0666
_refine_ls_wR_factor_ref 0.0675
_reflns_number_gt 2167
_reflns_number_total 2262
_reflns_threshold_expression >2sigma(I)
_cod_data_source_file ic800430f-file002_3.cif
_cod_data_source_block bl25
_cod_depositor_comments
;
The following automatic conversions were performed:
'_symmetry_cell_setting' value 'Orthorhombic' changed to 'orthorhombic'
according to '/home/saulius/struct/CIF-dictionaries/cif_core.dic'
dictionary named 'cif_core.dic' version 2.4.1 from 2010-06-29.

Automatic conversion script
Id: cif_fix_enum 1527 2010-12-29 10:47:43Z saulius 
;
_cod_original_sg_symbol_H-M 'F d d d'
_cod_database_code 4305447

loop_
_symmetry_equiv_pos_as_xyz
'x, y, z'
'-x+3/4, -y+3/4, z'
'-x+3/4, y, -z+3/4'
'x, -y+3/4, -z+3/4'
'x, y+1/2, z+1/2'
'-x+3/4, -y+5/4, z+1/2'
'-x+3/4, y+1/2, -z+5/4'
'x, -y+5/4, -z+5/4'
'x+1/2, y, z+1/2'
'-x+5/4, -y+3/4, z+1/2'
'-x+5/4, y, -z+5/4'
'x+1/2, -y+3/4, -z+5/4'
'x+1/2, y+1/2, z'
'-x+5/4, -y+5/4, z'
'-x+5/4, y+1/2, -z+3/4'
'x+1/2, -y+5/4, -z+3/4'
'-x, -y, -z'
'x-3/4, y-3/4, -z'
'x-3/4, -y, z-3/4'
'-x, y-3/4, z-3/4'
'-x, -y+1/2, -z+1/2'
'x-3/4, y-1/4, -z+1/2'
'x-3/4, -y+1/2, z-1/4'
'-x, y-1/4, z-1/4'
'-x+1/2, -y, -z+1/2'
'x-1/4, y-3/4, -z+1/2'
'x-1/4, -y, z-1/4'
'-x+1/2, y-3/4, z-1/4'
'-x+1/2, -y+1/2, -z'
'x-1/4, y-1/4, -z'
'x-1/4, -y+1/2, z-3/4'
'-x+1/2, y-1/4, z-3/4'

loop_
_atom_site_label
_atom_site_type_symbol
_atom_site_fract_x
_atom_site_fract_y
_atom_site_fract_z
_atom_site_U_iso_or_equiv
_atom_site_adp_type
_atom_site_occupancy
_atom_site_symmetry_multiplicity
_atom_site_calc_flag
_atom_site_refinement_flags
_atom_site_disorder_assembly
_atom_site_disorder_group
Cl Cl 0.218699(19) 0.075890(10) 0.576092(10) 0.02522(10) Uani 1 1 d . . .
P P 0.38202(2) 0.230916(11) 0.535492(11) 0.02605(11) Uani 1 1 d . . .
H01 H 0.3773(12) 0.2629(5) 0.5002(6) 0.035(4) Uiso 1 1 d . . .
O O 0.28630(6) 0.20677(3) 0.54809(3) 0.0317(2) Uani 1 1 d . . .
Li Li 0.20440(15) 0.16620(8) 0.58475(8) 0.0281(4) Uani 1 1 d . . .
C1 C 0.42835(10) 0.27009(5) 0.58720(5) 0.0325(3) Uani 1 1 d . . .
C2 C 0.33895(12) 0.30115(6) 0.60348(6) 0.0455(3) Uani 1 1 d . . .
H2A H 0.3578 0.3247 0.6302 0.068 Uiso 1 1 calc R . .
H2B H 0.2881 0.2782 0.6158 0.068 Uiso 1 1 calc R . .
H2C H 0.3140 0.3203 0.5748 0.068 Uiso 1 1 calc R . .
C3 C 0.50863(12) 0.30645(6) 0.56928(6) 0.0418(3) Uani 1 1 d . . .
H3A H 0.4869 0.3239 0.5389 0.063 Uiso 1 1 calc R . .
H3B H 0.5681 0.2872 0.5621 0.063 Uiso 1 1 calc R . .
H3C H 0.5221 0.3315 0.5955 0.063 Uiso 1 1 calc R . .
C4 C 0.46365(11) 0.23829(6) 0.63143(5) 0.0407(3) Uani 1 1 d . . .
H4A H 0.4789 0.2606 0.6597 0.061 Uiso 1 1 calc R . .
H4B H 0.5223 0.2195 0.6217 0.061 Uiso 1 1 calc R . .
H4C H 0.4124 0.2144 0.6412 0.061 Uiso 1 1 calc R . .
C5 C 0.46634(9) 0.18350(5) 0.51050(5) 0.0331(3) Uani 1 1 d . . .
C6 C 0.41811(12) 0.16625(7) 0.46144(6) 0.0520(4) Uani 1 1 d . . .
H6A H 0.4117 0.1953 0.4388 0.078 Uiso 1 1 calc R . .
H6B H 0.3534 0.1523 0.4687 0.078 Uiso 1 1 calc R . .
H6C H 0.4585 0.1402 0.4456 0.078 Uiso 1 1 calc R . .
C7 C 0.47418(12) 0.13826(5) 0.54650(7) 0.0500(4) Uani 1 1 d . . .
H7A H 0.5100 0.1107 0.5302 0.075 Uiso 1 1 calc R . .
H7B H 0.4086 0.1265 0.5554 0.075 Uiso 1 1 calc R . .
H7C H 0.5089 0.1487 0.5769 0.075 Uiso 1 1 calc R . .
C8 C 0.56697(9) 0.20570(5) 0.49877(5) 0.0349(3) Uani 1 1 d . . .
H8A H 0.6010 0.2134 0.5301 0.052 Uiso 1 1 calc R . .
H8B H 0.5593 0.2368 0.4792 0.052 Uiso 1 1 calc R . .
H8C H 0.6050 0.1811 0.4795 0.052 Uiso 1 1 calc R . .

loop_
_atom_site_aniso_label
_atom_site_aniso_U_11
_atom_site_aniso_U_22
_atom_site_aniso_U_33
_atom_site_aniso_U_23
_atom_site_aniso_U_13
_atom_site_aniso_U_12
Cl 0.02255(17) 0.02644(16) 0.02667(16) -0.00384(9) -0.00018(9) 0.00185(10)
P 0.02091(18) 0.02755(17) 0.02967(18) 0.00822(11) 0.00190(11) 0.00028(11)
O 0.0225(5) 0.0349(5) 0.0377(5) 0.0104(4) 0.0029(3) -0.0012(3)
Li 0.0248(10) 0.0288(10) 0.0307(10) 0.0033(8) 0.0027(8) -0.0012(8)
C1 0.0304(7) 0.0334(6) 0.0335(6) 0.0033(5) 0.0038(5) -0.0022(5)
C2 0.0458(9) 0.0393(8) 0.0515(8) -0.0036(6) 0.0112(7) 0.0051(6)
C3 0.0449(8) 0.0398(7) 0.0405(7) 0.0004(6) 0.0048(6) -0.0131(6)
C4 0.0360(8) 0.0508(8) 0.0352(7) 0.0075(6) -0.0027(6) -0.0055(6)
C5 0.0288(7) 0.0306(6) 0.0398(7) 0.0030(5) 0.0084(5) 0.0003(5)
C6 0.0400(9) 0.0601(10) 0.0558(10) -0.0202(8) 0.0093(7) -0.0130(7)
C7 0.0447(9) 0.0325(7) 0.0726(10) 0.0154(7) 0.0245(7) 0.0100(6)
C8 0.0261(7) 0.0390(7) 0.0397(7) 0.0053(5) 0.0060(5) 0.0027(5)

loop_
_atom_type_symbol
_atom_type_description
_atom_type_scat_dispersion_real
_atom_type_scat_dispersion_imag
_atom_type_scat_source
C C 0.0181 0.0091 'International Tables Vol C Tables 4.2.6.8 and 6.1.1.4'
H H 0.0000 0.0000 'International Tables Vol C Tables 4.2.6.8 and 6.1.1.4'
O O 0.0492 0.0322 'International Tables Vol C Tables 4.2.6.8 and 6.1.1.4'
P P 0.2955 0.4335 'International Tables Vol C Tables 4.2.6.8 and 6.1.1.4'
Cl Cl 0.3639 0.7018 'International Tables Vol C Tables 4.2.6.8 and 6.1.1.4'
Li Li 0.0008 0.0003 'International Tables Vol C Tables 4.2.6.8 and 6.1.1.4'

loop_
_geom_angle_atom_site_label_1
_geom_angle_atom_site_label_2
_geom_angle_atom_site_label_3
_geom_angle
_geom_angle_site_symmetry_1
_geom_angle_site_symmetry_3
_geom_angle_publ_flag
Li Cl Li 79.37(8) 14_445 8_545 ?
Li Cl Li 79.82(8) 14_445 . ?
Li Cl Li 79.13(8) 8_545 . ?
O P C5 110.16(6) . . ?
O P C1 111.93(6) . . ?
C5 P C1 116.13(6) . . ?
P O Li 154.80(9) . . ?
O Li Cl 120.29(10) . 14_445 ?
O Li Cl 115.41(10) . 8_545 ?
Cl Li Cl 99.75(8) 14_445 8_545 ?
O Li Cl 118.53(10) . . ?
Cl Li Cl 99.10(8) 14_445 . ?
Cl Li Cl 100.09(8) 8_545 . ?
C4 C1 C3 110.91(12) . . ?
C4 C1 C2 109.06(11) . . ?
C3 C1 C2 109.04(11) . . ?
C4 C1 P 112.42(9) . . ?
C3 C1 P 111.39(9) . . ?
C2 C1 P 103.71(10) . . ?
C8 C5 C6 109.07(11) . . ?
C8 C5 C7 111.24(11) . . ?
C6 C5 C7 109.49(13) . . ?
C8 C5 P 112.47(9) . . ?
C6 C5 P 103.99(10) . . ?
C7 C5 P 110.31(9) . . ?

loop_
_geom_bond_atom_site_label_1
_geom_bond_atom_site_label_2
_geom_bond_distance
_geom_bond_site_symmetry_2
_geom_bond_publ_flag
Cl Li 2.394(2) 14_445 ?
Cl Li 2.399(2) 8_545 ?
Cl Li 2.403(2) . ?
P O 1.4975(9) . ?
P C5 1.8302(13) . ?
P C1 1.8387(14) . ?
O Li 1.835(2) . ?
C1 C4 1.5281(19) . ?
C1 C3 1.5369(18) . ?
C1 C2 1.5376(19) . ?
C5 C8 1.5315(18) . ?
C5 C6 1.537(2) . ?
C5 C7 1.5370(19) . ?

loop_
_geom_hbond_atom_site_label_D
_geom_hbond_atom_site_label_H
_geom_hbond_atom_site_label_A
_geom_hbond_distance_DH
_geom_hbond_distance_HA
_geom_hbond_distance_DA
_geom_hbond_angle_DHA
_geom_hbond_site_symmetry_A
P H01 Cl 1.267(15) 2.914(15) 4.0722(4) 151.5(10) 18_666
